data_7702726
loop_
_publ_author_name
'Bigoli, Francesco'
'Curreli, Simona'
'Deplano, Paola'
'Leoni, Laura'
'Mercuri, Maria Laura'
'Pellinghelli, Maria Angela'
'Serpe, Angela'
'Trogu, Emanuele F.'

_publ_section_title
;
 Nickel dithiolene complexes as a source of a new family of S,S-dinegative
 chiral ligands R4btimdt =
 5,5&#x2032;-bis(1,3-dialkyl-4-imidazolidine-2-thione-4-thiolate)
;
_journal_issue 9
_journal_name_full 'Journal of the Chemical Society, Dalton Transactions'
_journal_page_first 1985
_journal_paper_doi 10.1039/b108471b
_journal_year 2002
_chemical_formula_sum 'C64 H69 N4 Ni P3 S4'
_chemical_formula_weight 1174.09
_space_group_IT_number 2
_space_group_name_Hall '-P 1'
_space_group_name_H-M_alt 'P -1'
_symmetry_cell_setting triclinic
_symmetry_space_group_name_H-M 'P -1'
_atom_sites_solution_hydrogens geom
_atom_sites_solution_primary direct
_atom_sites_solution_secondary difmap
_audit_creation_method SHELXL-97
_cell_angle_alpha 78.69(2)
_cell_angle_beta 75.88(2)
_cell_angle_gamma 69.89(2)
_cell_formula_units_Z 2
_cell_length_a 11.057(4)
_cell_length_b 12.973(6)
_cell_length_c 23.023(9)
_cell_measurement_reflns_used 29
_cell_measurement_temperature 293(2)
_cell_measurement_theta_max 30
_cell_measurement_theta_min 18
_cell_volume 2985(2)
_computing_cell_refinement 'local programs'
_computing_data_collection 'Enraf_Nonius CAD4 local upgrade'
_computing_data_reduction 'local programs'
_computing_molecular_graphics ZORTEP
_computing_structure_refinement 'SHELXL-97 (Sheldrick, 1997)'
_computing_structure_solution 'SHELXS-97 (Sheldrick, 1990)'
_diffrn_ambient_temperature 293(2)
_diffrn_measured_fraction_theta_full 0.999
_diffrn_measured_fraction_theta_max 0.999
_diffrn_measurement_device_type 'Enraf-Nonius CAD4 diffractometer -diffrn_measurement_method \q/2\q'
_diffrn_radiation_monochromator graphite
_diffrn_radiation_source 'fine-focus sealed tube'
_diffrn_radiation_type CuK\a
_diffrn_radiation_wavelength 1.54184
_diffrn_reflns_av_R_equivalents 0.0000
_diffrn_reflns_av_sigmaI/netI 0.1024
_diffrn_reflns_limit_h_max 13
_diffrn_reflns_limit_h_min -12
_diffrn_reflns_limit_k_max 15
_diffrn_reflns_limit_k_min -14
_diffrn_reflns_limit_l_max 28
_diffrn_reflns_limit_l_min -26
_diffrn_reflns_number 11289
_diffrn_reflns_theta_full 70.00
_diffrn_reflns_theta_max 70.00
_diffrn_reflns_theta_min 3.66
_diffrn_standards_decay_% none
_diffrn_standards_interval_count 100
_diffrn_standards_number 1
_exptl_absorpt_coefficient_mu 2.866
_exptl_absorpt_correction_type none
_exptl_crystal_colour orange
_exptl_crystal_density_diffrn 1.306
_exptl_crystal_density_method 'not measured'
_exptl_crystal_description prism
_exptl_crystal_F_000 1236
_exptl_crystal_size_max 0.29
_exptl_crystal_size_mid 0.19
_exptl_crystal_size_min 0.13
_refine_diff_density_max 0.990
_refine_diff_density_min -0.728
_refine_diff_density_rms 0.105
_refine_ls_extinction_coef 0.00005(15)
_refine_ls_extinction_expression Fc^*^=kFc[1+0.001xFc^2^\l^3^/sin(2\q)]^-1/4^
_refine_ls_extinction_method SHELXL
_refine_ls_goodness_of_fit_ref 1.084
_refine_ls_hydrogen_treatment mixed
_refine_ls_matrix_type full
_refine_ls_number_parameters 610
_refine_ls_number_reflns 11289
_refine_ls_number_restraints 20
_refine_ls_restrained_S_all 1.088
_refine_ls_R_factor_all 0.1907
_refine_ls_R_factor_gt 0.0867
_refine_ls_shift/su_max 1.972
_refine_ls_shift/su_mean 0.006
_refine_ls_structure_factor_coef Fsqd
_refine_ls_weighting_details 'calc w=1/[\s^2^(Fo^2^)+(0.1507P)^2^+2.8699P] where P=(Fo^2^+2Fc^2^)/3'
_refine_ls_weighting_scheme calc
_refine_ls_wR_factor_gt 0.2243
_refine_ls_wR_factor_ref 0.3316
_reflns_number_gt 4884
_reflns_number_total 11289
_reflns_threshold_expression >2sigma(I)
_cod_data_source_file b108471b.txt
_cod_data_source_block '[Ni(tp)(Bu4btimdt)]'
_cod_depositor_comments
;
The following automatic conversions were performed:

data name '_atom_site_symetry_multiplicity' was replaced with
'_atom_site_symmetry_multiplicity' as specified in the replacement
file
'/home/saulius/struct/COD-crude-data/automatic-downloads/DataCite-retrospective/RSC/depositions/lib/lists/replacement-tags.lst'.

Automatic conversion script
Id: cif_correct_tags 6909 2019-04-08 15:41:33Z antanas 
;
_cod_original_sg_symbol_H-M P-1
_cod_database_code 7702726

loop_
_symmetry_equiv_pos_as_xyz
'x, y, z'
'-x, -y, -z'

loop_
_atom_site_label
_atom_site_type_symbol
_atom_site_fract_x
_atom_site_fract_y
_atom_site_fract_z
_atom_site_U_iso_or_equiv
_atom_site_adp_type
_atom_site_occupancy
_atom_site_symmetry_multiplicity
_atom_site_calc_flag
_atom_site_refinement_flags
Ni Ni 0.31869(13) 0.20773(10) 0.22109(6) 0.0521(4) Uani 1 1 d .
S11 S 0.0115(3) 0.7693(2) 0.21345(15) 0.0961(9) Uani 1 1 d .
S21 S 0.3706(2) 0.35573(17) 0.23352(11) 0.0648(6) Uani 1 1 d .
S12 S 0.1150(3) 0.2457(3) 0.51601(11) 0.0965(9) Uani 1 1 d .
S22 S 0.1051(2) 0.24522(17) 0.27806(9) 0.0577(5) Uani 1 1 d .
P1 P 0.2868(2) 0.26344(16) 0.12344(9) 0.0519(5) Uani 1 1 d .
P2 P 0.3057(2) 0.05100(16) 0.20742(9) 0.0536(5) Uani 1 1 d .
P3 P 0.5174(2) 0.10871(17) 0.23625(9) 0.0547(5) Uani 1 1 d .
N11 N 0.0449(7) 0.5811(6) 0.2939(3) 0.0678(19) Uani 1 1 d .
N21 N 0.2019(7) 0.5680(5) 0.2160(3) 0.0613(17) Uani 1 1 d .
N12 N 0.1258(7) 0.3863(6) 0.4103(3) 0.0657(19) Uani 1 1 d .
N22 N 0.1012(7) 0.2306(6) 0.4013(3) 0.0620(18) Uani 1 1 d .
C11 C 0.0875(10) 0.6380(7) 0.2413(4) 0.070(2) Uani 1 1 d .
C21 C 0.2332(8) 0.4654(6) 0.2518(4) 0.0544(19) Uani 1 1 d .
C31 C 0.1352(8) 0.4764(6) 0.3020(4) 0.061(2) Uani 1 1 d .
C12 C 0.1130(9) 0.2870(8) 0.4414(4) 0.068(2) Uani 1 1 d .
C22 C 0.1079(8) 0.2907(7) 0.3441(3) 0.056(2) Uani 1 1 d .
C32 C 0.1208(8) 0.3879(7) 0.3497(3) 0.061(2) Uani 1 1 d .
C1A C 0.1772(8) 0.4000(6) 0.0996(4) 0.0548(19) Uani 1 1 d .
C2A C 0.0783(9) 0.4534(7) 0.1426(4) 0.064(2) Uani 1 1 d .
H2A H 0.0707 0.4220 0.1827 0.077 Uiso 1 1 calc R
C3A C -0.0101(10) 0.5539(8) 0.1263(4) 0.075(3) Uani 1 1 d .
H3A H -0.0788 0.5886 0.1555 0.091 Uiso 1 1 calc R
C4A C 0.0022(12) 0.6031(8) 0.0680(5) 0.085(3) Uani 1 1 d .
H4A H -0.0569 0.6713 0.0574 0.102 Uiso 1 1 calc R
C5A C 0.1030(11) 0.5503(8) 0.0249(5) 0.081(3) Uani 1 1 d .
H5A H 0.1119 0.5836 -0.0149 0.097 Uiso 1 1 calc R
C6A C 0.1900(9) 0.4500(7) 0.0397(4) 0.070(2) Uani 1 1 d .
H6A H 0.2575 0.4151 0.0102 0.084 Uiso 1 1 calc R
C1B C 0.4342(8) 0.2481(7) 0.0651(3) 0.058(2) Uani 1 1 d .
C2B C 0.4924(9) 0.3297(8) 0.0515(4) 0.072(3) Uani 1 1 d .
H2B H 0.4509 0.3954 0.0685 0.087 Uiso 1 1 calc R
C3B C 0.6147(10) 0.3149(10) 0.0119(4) 0.083(3) Uani 1 1 d .
H3B H 0.6529 0.3713 0.0026 0.100 Uiso 1 1 calc R
C4B C 0.6768(11) 0.2193(10) -0.0126(5) 0.091(3) Uani 1 1 d .
H4B H 0.7578 0.2096 -0.0384 0.109 Uiso 1 1 calc R
C5B C 0.6196(11) 0.1365(10) 0.0010(5) 0.091(3) Uani 1 1 d .
H5B H 0.6623 0.0705 -0.0156 0.109 Uiso 1 1 calc R
C6B C 0.4971(9) 0.1513(7) 0.0399(4) 0.070(2) Uani 1 1 d .
H6B H 0.4583 0.0954 0.0485 0.084 Uiso 1 1 calc R
C1C C 0.2124(8) 0.1684(7) 0.1068(3) 0.057(2) Uani 1 1 d .
C2C C 0.1507(9) 0.1882(8) 0.0575(4) 0.071(2) Uani 1 1 d .
H2C H 0.1512 0.2502 0.0293 0.085 Uiso 1 1 calc R
C3C C 0.0890(10) 0.1161(8) 0.0503(4) 0.076(3) Uani 1 1 d .
H3C H 0.0480 0.1306 0.0174 0.092 Uiso 1 1 calc R
C4C C 0.0876(10) 0.0224(8) 0.0915(4) 0.078(3) Uani 1 1 d .
H4C H 0.0451 -0.0254 0.0870 0.094 Uiso 1 1 calc R
C5C C 0.1526(9) 0.0013(7) 0.1408(4) 0.068(2) Uani 1 1 d .
H5C H 0.1554 -0.0622 0.1682 0.081 Uiso 1 1 calc R
C6C C 0.2117(8) 0.0743(6) 0.1485(3) 0.0523(18) Uani 1 1 d .
C1D C 0.2478(10) -0.0440(7) 0.2669(4) 0.067(2) Uani 1 1 d .
C2D C 0.3370(12) -0.1274(9) 0.2962(5) 0.093(3) Uani 1 1 d .
H2D H 0.4266 -0.1384 0.2837 0.112 Uiso 1 1 calc R
C3D C 0.2891(18) -0.1954(11) 0.3457(6) 0.123(5) Uani 1 1 d .
H3D H 0.3477 -0.2489 0.3674 0.148 Uiso 1 1 calc R
C4D C 0.1583(16) -0.1843(11) 0.3622(6) 0.113(5) Uani 1 1 d .
H4D H 0.1291 -0.2332 0.3931 0.136 Uiso 1 1 calc R
C5D C 0.0718(14) -0.1022(11) 0.3336(5) 0.100(4) Uani 1 1 d .
H5D H -0.0172 -0.0948 0.3451 0.120 Uiso 1 1 calc R
C6D C 0.1136(11) -0.0279(8) 0.2867(4) 0.079(3) Uani 1 1 d .
H6D H 0.0527 0.0314 0.2690 0.095 Uiso 1 1 calc R
C1E C 0.5730(8) -0.0036(6) 0.1896(4) 0.057(2) Uani 1 1 d .
C2E C 0.7032(8) -0.0614(7) 0.1674(4) 0.070(2) Uani 1 1 d .
H2E H 0.7709 -0.0463 0.1778 0.084 Uiso 1 1 calc R
C3E C 0.7319(10) -0.1421(8) 0.1294(5) 0.082(3) Uani 1 1 d .
H3E H 0.8186 -0.1789 0.1134 0.099 Uiso 1 1 calc R
C4E C 0.6332(11) -0.1664(8) 0.1161(5) 0.085(3) Uani 1 1 d .
H4E H 0.6536 -0.2209 0.0912 0.101 Uiso 1 1 calc R
C5E C 0.5021(10) -0.1127(7) 0.1382(4) 0.071(2) Uani 1 1 d .
H5E H 0.4356 -0.1311 0.1287 0.085 Uiso 1 1 calc R
C6E C 0.4721(9) -0.0295(7) 0.1756(4) 0.060(2) Uani 1 1 d .
C1F C 0.5277(8) 0.0408(7) 0.3124(4) 0.059(2) Uani 1 1 d .
C2F C 0.6338(10) -0.0511(8) 0.3258(4) 0.083(3) Uani 1 1 d .
H2F H 0.7030 -0.0794 0.2950 0.100 Uiso 1 1 calc R
C3F C 0.6354(13) -0.0987(9) 0.3835(5) 0.098(4) Uani 1 1 d .
H3F H 0.7061 -0.1598 0.3921 0.117 Uiso 1 1 calc R
C4F C 0.5366(13) -0.0593(11) 0.4289(5) 0.103(4) Uani 1 1 d .
H4F H 0.5388 -0.0951 0.4680 0.124 Uiso 1 1 calc R
C5F C 0.4326(11) 0.0328(11) 0.4184(4) 0.106(4) Uani 1 1 d .
H5F H 0.3651 0.0612 0.4497 0.127 Uiso 1 1 calc R
C6F C 0.4323(10) 0.0824(9) 0.3584(4) 0.084(3) Uani 1 1 d .
H6F H 0.3641 0.1459 0.3502 0.100 Uiso 1 1 calc R
C1G C 0.6499(8) 0.1686(7) 0.2162(4) 0.064(2) Uani 1 1 d .
C2G C 0.6992(10) 0.1929(9) 0.2581(5) 0.088(3) Uani 1 1 d .
H2G H 0.6668 0.1765 0.2989 0.105 Uiso 1 1 calc R
C3G C 0.7989(12) 0.2425(12) 0.2407(7) 0.112(4) Uani 1 1 d .
H3G H 0.8328 0.2587 0.2698 0.134 Uiso 1 1 calc R
C4G C 0.8460(13) 0.2671(11) 0.1810(8) 0.116(5) Uani 1 1 d .
H4G H 0.9132 0.2990 0.1695 0.140 Uiso 1 1 calc R
C5G C 0.7956(11) 0.2455(10) 0.1380(6) 0.098(4) Uani 1 1 d .
H5G H 0.8274 0.2628 0.0973 0.118 Uiso 1 1 calc R
C6G C 0.6983(10) 0.1985(8) 0.1556(5) 0.080(3) Uani 1 1 d .
H6G H 0.6625 0.1856 0.1262 0.096 Uiso 1 1 calc R
C41 C -0.0782(10) 0.6217(9) 0.3362(5) 0.091(3) Uiso 1 1 d D
H41A H -0.0861 0.6948 0.3439 0.109 Uiso 1 1 calc R
H41B H -0.0742 0.5735 0.3741 0.109 Uiso 1 1 calc R
C51 C -0.2009(15) 0.6282(12) 0.3147(10) 0.207(9) Uiso 1 1 d D
H51A H -0.2781 0.6644 0.3427 0.249 Uiso 1 1 calc R
H51B H -0.2030 0.6723 0.2755 0.249 Uiso 1 1 calc R
C61 C -0.2039(16) 0.5149(13) 0.3100(10) 0.204(9) Uiso 1 1 d D
H61A H -0.1769 0.4642 0.3449 0.245 Uiso 1 1 calc R
H61B H -0.1434 0.4872 0.2741 0.245 Uiso 1 1 calc R
C71 C -0.345(2) 0.522(2) 0.3068(17) 0.39(2) Uiso 1 1 d D
H71A H -0.3408 0.4770 0.2773 0.582 Uiso 1 1 calc R
H71B H -0.3937 0.5971 0.2956 0.582 Uiso 1 1 calc R
H71C H -0.3873 0.4951 0.3456 0.582 Uiso 1 1 calc R
C81 C 0.2808(9) 0.5984(8) 0.1585(4) 0.078(3) Uiso 1 1 d D
H81A H 0.2237 0.6385 0.1301 0.093 Uiso 1 1 calc R
H81B H 0.3411 0.5319 0.1421 0.093 Uiso 1 1 calc R
C91 C 0.3580(9) 0.6701(8) 0.1666(6) 0.105(4) Uiso 1 1 d D
H91A H 0.3846 0.7094 0.1278 0.126 Uiso 1 1 calc R
H91B H 0.3021 0.7244 0.1932 0.126 Uiso 1 1 calc R
C101 C 0.4784(10) 0.6020(11) 0.1926(6) 0.136(5) Uiso 1 1 d D
H10A H 0.4562 0.5480 0.2253 0.163 Uiso 1 1 calc R
H10B H 0.5097 0.6498 0.2086 0.163 Uiso 1 1 calc R
C111 C 0.5874(13) 0.5421(14) 0.1429(8) 0.183(7) Uiso 1 1 d D
H11A H 0.5767 0.4726 0.1410 0.275 Uiso 1 1 calc R
H11B H 0.6717 0.5295 0.1522 0.275 Uiso 1 1 calc R
H11C H 0.5814 0.5872 0.1046 0.275 Uiso 1 1 calc R
C42 C 0.1600(10) 0.4637(9) 0.4354(5) 0.086(3) Uiso 1 1 d D
H42A H 0.1289 0.4579 0.4787 0.104 Uiso 1 1 calc R
H42B H 0.1186 0.5386 0.4182 0.104 Uiso 1 1 calc R
C52 C 0.3117(12) 0.4376(15) 0.4209(8) 0.174(7) Uiso 1 1 d D
H52A H 0.3543 0.3588 0.4293 0.209 Uiso 1 1 calc R
H52B H 0.3410 0.4607 0.3786 0.209 Uiso 1 1 calc R
C62 C 0.346(2) 0.502(2) 0.4610(15) 0.41(2) Uiso 1 1 d D
H62A H 0.2879 0.5771 0.4601 0.491 Uiso 1 1 calc R
H62B H 0.4358 0.5035 0.4464 0.491 Uiso 1 1 calc R
C72 C 0.332(5) 0.442(4) 0.5261(12) 0.60(4) Uiso 1 1 d D
H72A H 0.2739 0.3984 0.5312 0.900 Uiso 1 1 calc R
H72B H 0.2961 0.4952 0.5543 0.900 Uiso 1 1 calc R
H72C H 0.4162 0.3938 0.5335 0.900 Uiso 1 1 calc R
C82 C 0.0836(9) 0.1216(9) 0.4152(5) 0.088(3) Uiso 1 1 d D
H82A H 0.1423 0.0760 0.4420 0.105 Uiso 1 1 calc R
H82B H 0.1101 0.0881 0.3781 0.105 Uiso 1 1 calc R
C92 C -0.0532(11) 0.1191(14) 0.4438(7) 0.163(6) Uiso 1 1 d D
H92A H -0.0515 0.0424 0.4531 0.196 Uiso 1 1 calc R
H92B H -0.0780 0.1496 0.4818 0.196 Uiso 1 1 calc R
C102 C -0.1561(13) 0.179(2) 0.4080(9) 0.255(12) Uiso 1 1 d D
H10C H -0.1358 0.1475 0.3706 0.306 Uiso 1 1 calc R
H10D H -0.1598 0.2562 0.3982 0.306 Uiso 1 1 calc R
C112 C -0.2925(12) 0.1702(18) 0.4455(9) 0.228(10) Uiso 1 1 d D
H11D H -0.2931 0.1644 0.4878 0.342 Uiso 1 1 calc R
H11E H -0.3063 0.1058 0.4373 0.342 Uiso 1 1 calc R
H11F H -0.3612 0.2350 0.4343 0.342 Uiso 1 1 calc R

loop_
_atom_site_aniso_label
_atom_site_aniso_U_11
_atom_site_aniso_U_22
_atom_site_aniso_U_33
_atom_site_aniso_U_23
_atom_site_aniso_U_13
_atom_site_aniso_U_12
Ni 0.0553(8) 0.0426(7) 0.0516(8) -0.0036(5) -0.0056(6) -0.0113(6)
S11 0.109(2) 0.0499(13) 0.120(2) 0.0050(14) -0.0441(18) -0.0060(13)
S21 0.0610(13) 0.0491(11) 0.0797(15) -0.0128(10) -0.0045(11) -0.0149(10)
S12 0.115(2) 0.117(2) 0.0483(13) 0.0030(14) -0.0142(14) -0.0333(18)
S22 0.0550(12) 0.0610(12) 0.0516(11) -0.0048(9) -0.0038(9) -0.0167(9)
P1 0.0567(12) 0.0458(10) 0.0470(11) 0.0011(8) -0.0048(9) -0.0153(9)
P2 0.0627(13) 0.0440(10) 0.0487(11) 0.0002(8) -0.0070(9) -0.0156(9)
P3 0.0551(12) 0.0478(11) 0.0538(12) -0.0046(9) -0.0101(9) -0.0078(9)
N11 0.069(5) 0.058(4) 0.068(5) -0.020(4) -0.006(4) -0.006(4)
N21 0.072(5) 0.050(4) 0.060(4) 0.001(3) -0.011(4) -0.022(3)
N12 0.069(5) 0.072(5) 0.052(4) -0.014(3) -0.012(3) -0.013(4)
N22 0.071(5) 0.057(4) 0.046(4) 0.008(3) -0.002(3) -0.018(3)
C11 0.082(6) 0.046(5) 0.073(6) -0.004(4) -0.021(5) -0.008(4)
C21 0.060(5) 0.039(4) 0.061(5) -0.006(3) -0.013(4) -0.010(3)
C31 0.057(5) 0.049(4) 0.067(5) -0.008(4) -0.016(4) -0.001(4)
C12 0.078(6) 0.069(6) 0.046(5) -0.007(4) -0.005(4) -0.014(5)
C22 0.054(5) 0.060(5) 0.043(4) 0.000(4) -0.004(3) -0.013(4)
C32 0.064(5) 0.063(5) 0.044(4) -0.001(4) -0.007(4) -0.010(4)
C1A 0.055(5) 0.055(5) 0.051(4) 0.006(4) -0.014(4) -0.018(4)
C2A 0.078(6) 0.063(5) 0.048(5) 0.007(4) -0.024(4) -0.019(5)
C3A 0.077(6) 0.068(6) 0.070(6) -0.010(5) -0.028(5) 0.002(5)
C4A 0.115(9) 0.057(6) 0.079(7) 0.000(5) -0.043(6) -0.011(6)
C5A 0.111(8) 0.063(6) 0.068(6) 0.016(5) -0.026(6) -0.034(6)
C6A 0.069(6) 0.063(5) 0.068(6) 0.005(4) -0.016(5) -0.014(4)
C1B 0.068(5) 0.057(5) 0.046(4) 0.001(4) -0.004(4) -0.025(4)
C2B 0.069(6) 0.076(6) 0.062(5) -0.004(5) -0.003(5) -0.019(5)
C3B 0.080(7) 0.101(8) 0.068(6) 0.002(6) -0.004(5) -0.040(6)
C4B 0.074(7) 0.110(9) 0.069(7) -0.006(6) 0.016(5) -0.029(7)
C5B 0.090(8) 0.092(8) 0.067(6) -0.016(6) 0.007(6) -0.010(6)
C6B 0.081(6) 0.062(5) 0.054(5) 0.003(4) -0.003(4) -0.018(5)
C1C 0.067(5) 0.063(5) 0.039(4) 0.002(3) -0.007(4) -0.025(4)
C2C 0.081(6) 0.071(6) 0.062(5) 0.002(4) -0.021(5) -0.026(5)
C3C 0.085(7) 0.078(6) 0.064(6) -0.011(5) -0.017(5) -0.020(5)
C4C 0.082(7) 0.079(7) 0.077(7) -0.021(5) -0.015(5) -0.025(5)
C5C 0.075(6) 0.047(5) 0.077(6) -0.005(4) -0.004(5) -0.022(4)
C6C 0.058(5) 0.042(4) 0.056(5) -0.006(3) -0.007(4) -0.017(4)
C1D 0.087(7) 0.056(5) 0.055(5) -0.004(4) -0.005(5) -0.025(5)
C2D 0.103(8) 0.085(7) 0.079(7) 0.027(6) -0.015(6) -0.035(6)
C3D 0.183(15) 0.093(9) 0.084(8) 0.031(7) -0.022(9) -0.058(10)
C4D 0.142(13) 0.102(10) 0.085(9) 0.014(7) 0.011(8) -0.061(10)
C5D 0.126(10) 0.109(9) 0.076(7) -0.013(7) 0.022(7) -0.075(9)
C6D 0.092(7) 0.066(6) 0.078(7) -0.010(5) -0.001(6) -0.033(5)
C1E 0.055(5) 0.052(4) 0.057(5) -0.001(4) -0.009(4) -0.011(4)
C2E 0.049(5) 0.059(5) 0.092(7) -0.019(5) -0.010(5) -0.002(4)
C3E 0.067(6) 0.078(7) 0.091(7) -0.035(6) 0.001(5) -0.006(5)
C4E 0.087(7) 0.065(6) 0.092(8) -0.031(5) -0.006(6) -0.009(5)
C5E 0.079(6) 0.064(5) 0.066(6) -0.012(4) -0.006(5) -0.021(5)
C6E 0.069(5) 0.050(4) 0.050(5) 0.001(4) -0.007(4) -0.012(4)
C1F 0.054(5) 0.054(5) 0.059(5) -0.006(4) -0.017(4) -0.002(4)
C2F 0.088(7) 0.081(7) 0.063(6) -0.009(5) -0.029(5) 0.007(5)
C3F 0.120(9) 0.079(7) 0.072(7) 0.008(5) -0.046(7) 0.006(6)
C4F 0.118(10) 0.106(9) 0.069(7) 0.002(6) -0.015(7) -0.023(8)
C5F 0.089(8) 0.144(11) 0.051(6) -0.002(6) -0.012(5) 0.000(7)
C6F 0.086(7) 0.087(7) 0.056(6) -0.008(5) -0.006(5) -0.006(6)
C1G 0.053(5) 0.061(5) 0.071(6) -0.015(4) -0.017(4) -0.002(4)
C2G 0.076(7) 0.093(8) 0.103(8) -0.005(6) -0.026(6) -0.035(6)
C3G 0.085(9) 0.133(11) 0.139(12) -0.019(9) -0.045(8) -0.045(8)
C4G 0.091(9) 0.089(9) 0.171(15) -0.009(9) -0.016(10) -0.040(7)
C5G 0.079(8) 0.095(8) 0.115(10) 0.012(7) -0.009(7) -0.040(7)
C6G 0.083(7) 0.072(6) 0.079(7) -0.002(5) -0.012(5) -0.024(5)

loop_
_atom_type_symbol
_atom_type_description
_atom_type_scat_dispersion_real
_atom_type_scat_dispersion_imag
_atom_type_scat_source
C C 0.0181 0.0091 'International Tables Vol C Tables 4.2.6.8 and 6.1.1.4'
H H 0.0000 0.0000 'International Tables Vol C Tables 4.2.6.8 and 6.1.1.4'
N N 0.0311 0.0180 'International Tables Vol C Tables 4.2.6.8 and 6.1.1.4'
Ni Ni -3.0029 0.5091 'International Tables Vol C Tables 4.2.6.8 and 6.1.1.4'
P P 0.2955 0.4335 'International Tables Vol C Tables 4.2.6.8 and 6.1.1.4'
S S 0.3331 0.5567 'International Tables Vol C Tables 4.2.6.8 and 6.1.1.4'

loop_
_geom_angle_atom_site_label_1
_geom_angle_atom_site_label_2
_geom_angle_atom_site_label_3
_geom_angle
P2 Ni P3 84.33(9)
P2 Ni S21 169.94(10)
P3 Ni S21 85.95(10)
P2 Ni P1 84.74(9)
P3 Ni P1 118.37(9)
S21 Ni P1 97.65(9)
P2 Ni S22 88.36(9)
P3 Ni S22 136.46(10)
S21 Ni S22 100.50(9)
P1 Ni S22 103.51(9)
C21 S21 Ni 111.8(3)
C22 S22 Ni 106.6(3)
C1B P1 C1A 103.5(4)
C1B P1 C1C 103.1(4)
C1A P1 C1C 102.7(4)
C1B P1 Ni 116.2(3)
C1A P1 Ni 122.7(3)
C1C P1 Ni 106.2(2)
C1D P2 C6C 106.2(4)
C1D P2 C6E 104.4(4)
C6C P2 C6E 104.9(4)
C1D P2 Ni 124.2(3)
C6C P2 Ni 109.5(2)
C6E P2 Ni 106.0(3)
C1G P3 C1F 103.8(4)
C1G P3 C1E 103.8(4)
C1F P3 C1E 105.0(4)
C1G P3 Ni 120.9(3)
C1F P3 Ni 115.6(3)
C1E P3 Ni 106.2(3)
C11 N11 C31 110.1(7)
C11 N11 C41 125.8(8)
C31 N11 C41 124.1(8)
C11 N21 C21 111.4(7)
C11 N21 C81 122.9(7)
C21 N21 C81 125.7(7)
C12 N12 C32 107.9(7)
C12 N12 C42 123.9(8)
C32 N12 C42 127.4(8)
C12 N22 C22 110.5(7)
C12 N22 C82 125.1(8)
C22 N22 C82 124.4(8)
N21 C11 N11 105.7(7)
N21 C11 S11 127.6(7)
N11 C11 S11 126.8(7)
C31 C21 N21 105.1(7)
C31 C21 S21 130.4(6)
N21 C21 S21 124.4(6)
C21 C31 N11 107.6(7)
C21 C31 C32 124.8(7)
N11 C31 C32 127.0(8)
N22 C12 N12 106.9(7)
N22 C12 S12 127.5(7)
N12 C12 S12 125.6(7)
C32 C22 N22 106.9(7)
C32 C22 S22 127.4(6)
N22 C22 S22 125.7(7)
C22 C32 N12 107.8(7)
C22 C32 C31 127.2(8)
N12 C32 C31 125.0(8)
C2A C1A C6A 119.4(7)
C2A C1A P1 117.9(6)
C6A C1A P1 122.7(7)
C1A C2A C3A 120.0(8)
C1A C2A H2A 120.0
C3A C2A H2A 120.0
C4A C3A C2A 120.8(9)
C4A C3A H3A 119.6
C2A C3A H3A 119.6
C3A C4A C5A 119.2(9)
C3A C4A H4A 120.4
C5A C4A H4A 120.4
C6A C5A C4A 121.0(9)
C6A C5A H5A 119.5
C4A C5A H5A 119.5
C5A C6A C1A 119.6(9)
C5A C6A H6A 120.2
C1A C6A H6A 120.2
C2B C1B C6B 119.0(8)
C2B C1B P1 119.0(7)
C6B C1B P1 121.5(7)
C1B C2B C3B 120.5(9)
C1B C2B H2B 119.7
C3B C2B H2B 119.7
C4B C3B C2B 120.3(10)
C4B C3B H3B 119.8
C2B C3B H3B 119.8
C3B C4B C5B 119.7(10)
C3B C4B H4B 120.2
C5B C4B H4B 120.2
C4B C5B C6B 120.2(10)
C4B C5B H5B 119.9
C6B C5B H5B 119.9
C1B C6B C5B 120.2(9)
C1B C6B H6B 119.9
C5B C6B H6B 119.9
C6C C1C C2C 119.0(8)
C6C C1C P1 116.9(6)
C2C C1C P1 124.1(6)
C3C C2C C1C 120.6(9)
C3C C2C H2C 119.7
C1C C2C H2C 119.7
C2C C3C C4C 120.8(9)
C2C C3C H3C 119.6
C4C C3C H3C 119.6
C3C C4C C5C 118.4(9)
C3C C4C H4C 120.8
C5C C4C H4C 120.8
C6C C5C C4C 120.6(8)
C6C C5C H5C 119.7
C4C C5C H5C 119.7
C5C C6C C1C 120.6(8)
C5C C6C P2 124.0(6)
C1C C6C P2 115.2(6)
C2D C1D C6D 120.0(9)
C2D C1D P2 119.2(8)
C6D C1D P2 120.5(7)
C1D C2D C3D 118.5(12)
C1D C2D H2D 120.8
C3D C2D H2D 120.8
C4D C3D C2D 121.2(13)
C4D C3D H3D 119.4
C2D C3D H3D 119.4
C5D C4D C3D 119.8(12)
C5D C4D H4D 120.1
C3D C4D H4D 120.1
C4D C5D C6D 121.1(12)
C4D C5D H5D 119.4
C6D C5D H5D 119.4
C1D C6D C5D 119.1(11)
C1D C6D H6D 120.5
C5D C6D H6D 120.5
C6E C1E C2E 119.6(8)
C6E C1E P3 114.3(6)
C2E C1E P3 126.1(7)
C1E C2E C3E 120.1(9)
C1E C2E H2E 119.9
C3E C2E H2E 120.0
C4E C3E C2E 119.7(9)
C4E C3E H3E 120.2
C2E C3E H3E 120.2
C3E C4E C5E 122.2(9)
C3E C4E H4E 118.9
C5E C4E H4E 118.9
C4E C5E C6E 118.5(10)
C4E C5E H5E 120.8
C6E C5E H5E 120.8
C1E C6E C5E 119.9(8)
C1E C6E P2 115.8(6)
C5E C6E P2 124.3(8)
C6F C1F C2F 118.4(8)
C6F C1F P3 119.0(7)
C2F C1F P3 122.6(7)
C3F C2F C1F 119.8(10)
C3F C2F H2F 120.1
C1F C2F H2F 120.1
C4F C3F C2F 121.3(10)
C4F C3F H3F 119.4
C2F C3F H3F 119.4
C3F C4F C5F 121.1(11)
C3F C4F H4F 119.4
C5F C4F H4F 119.4
C4F C5F C6F 117.3(10)
C4F C5F H5F 121.4
C6F C5F H5F 121.4
C1F C6F C5F 122.1(10)
C1F C6F H6F 119.0
C5F C6F H6F 119.0
C2G C1G C6G 117.7(10)
C2G C1G P3 122.2(8)
C6G C1G P3 120.0(8)
C1G C2G C3G 120.5(12)
C1G C2G H2G 119.8
C3G C2G H2G 119.8
C4G C3G C2G 119.8(13)
C4G C3G H3G 120.1
C2G C3G H3G 120.1
C3G C4G C5G 120.6(13)
C3G C4G H4G 119.7
C5G C4G H4G 119.7
C6G C5G C4G 118.9(13)
C6G C5G H5G 120.5
C4G C5G H5G 120.5
C5G C6G C1G 122.4(11)
C5G C6G H6G 118.8
C1G C6G H6G 118.8
N11 C41 C51 114.7(11)
N11 C41 H41A 108.6
C51 C41 H41A 108.6
N11 C41 H41B 108.6
C51 C41 H41B 108.6
H41A C41 H41B 107.6
C61 C51 C41 111.4(9)
C61 C51 H51A 109.3
C41 C51 H51A 109.3
C61 C51 H51B 109.3
C41 C51 H51B 109.3
H51A C51 H51B 108.0
C51 C61 C71 109.5(9)
C51 C61 H61A 109.8
C71 C61 H61A 109.8
C51 C61 H61B 109.8
C71 C61 H61B 109.8
H61A C61 H61B 108.2
C61 C71 H71A 109.5
C61 C71 H71B 109.5
H71A C71 H71B 109.5
C61 C71 H71C 109.5
H71A C71 H71C 109.5
H71B C71 H71C 109.5
N21 C81 C91 111.1(8)
N21 C81 H81A 109.4
C91 C81 H81A 109.4
N21 C81 H81B 109.4
C91 C81 H81B 109.4
H81A C81 H81B 108.0
C101 C91 C81 111.8(7)
C101 C91 H91A 109.3
C81 C91 H91A 109.3
C101 C91 H91B 109.3
C81 C91 H91B 109.3
H91A C91 H91B 107.9
C91 C101 C111 109.9(8)
C91 C101 H10A 109.7
C111 C101 H10A 109.7
C91 C101 H10B 109.7
C111 C101 H10B 109.7
H10A C101 H10B 108.2
C101 C111 H11A 109.5
C101 C111 H11B 109.5
H11A C111 H11B 109.5
C101 C111 H11C 109.5
H11A C111 H11C 109.5
H11B C111 H11C 109.5
N12 C42 C52 109.2(10)
N12 C42 H42A 109.8
C52 C42 H42A 109.8
N12 C42 H42B 109.8
C52 C42 H42B 109.8
H42A C42 H42B 108.3
C62 C52 C42 107.4(9)
C62 C52 H52A 110.2
C42 C52 H52A 110.2
C62 C52 H52B 110.2
C42 C52 H52B 110.2
H52A C52 H52B 108.5
C52 C62 C72 107.9(9)
C52 C62 H62A 110.1
C72 C62 H62A 110.1
C52 C62 H62B 110.1
C72 C62 H62B 110.1
H62A C62 H62B 108.4
C62 C72 H72A 124.2
C62 C72 H72B 124.2
H72A C72 H72B 91.5
C62 C72 H72C 124.2
H72A C72 H72C 91.5
H72B C72 H72C 91.5
N22 C82 C92 115.8(10)
N22 C82 H82A 108.3
C92 C82 H82A 108.3
N22 C82 H82B 108.3
C92 C82 H82B 108.3
H82A C82 H82B 107.4
C102 C92 C82 116.4(9)
C102 C92 H92A 108.2
C82 C92 H92A 108.2
C102 C92 H92B 108.2
C82 C92 H92B 108.2
H92A C92 H92B 107.3
C92 C102 C112 109.4(9)
C92 C102 H10C 109.8
C112 C102 H10C 109.8
C92 C102 H10D 109.8
C112 C102 H10D 109.8
H10C C102 H10D 108.3
C102 C112 H11D 109.5
C102 C112 H11E 109.5
H11D C112 H11E 109.5
C102 C112 H11F 109.5
H11D C112 H11F 109.5
H11E C112 H11F 109.5

loop_
_geom_bond_atom_site_label_1
_geom_bond_atom_site_label_2
_geom_bond_distance
Ni P2 2.174(3)
Ni P3 2.204(3)
Ni S21 2.270(3)
Ni P1 2.297(3)
Ni S22 2.341(3)
S11 C11 1.693(8)
S21 C21 1.716(8)
S12 C12 1.701(9)
S22 C22 1.746(8)
P1 C1B 1.820(8)
P1 C1A 1.837(8)
P1 C1C 1.838(9)
P2 C1D 1.805(9)
P2 C6C 1.823(8)
P2 C6E 1.825(9)
P3 C1G 1.810(10)
P3 C1F 1.813(8)
P3 C1E 1.825(9)
N11 C11 1.359(11)
N11 C31 1.391(10)
N11 C41 1.462(12)
N21 C11 1.350(11)
N21 C21 1.401(9)
N21 C81 1.461(11)
N12 C12 1.380(11)
N12 C32 1.407(10)
N12 C42 1.441(12)
N22 C12 1.340(11)
N22 C22 1.392(9)
N22 C82 1.456(12)
C21 C31 1.371(11)
C31 C32 1.446(11)
C22 C32 1.350(11)
C1A C2A 1.369(11)
C1A C6A 1.400(11)
C2A C3A 1.380(11)
C2A H2A 0.9300
C3A C4A 1.366(13)
C3A H3A 0.9300
C4A C5A 1.377(14)
C4A H4A 0.9300
C5A C6A 1.364(12)
C5A H5A 0.9300
C6A H6A 0.9300
C1B C2B 1.368(12)
C1B C6B 1.374(11)
C2B C3B 1.408(13)
C2B H2B 0.9300
C3B C4B 1.352(14)
C3B H3B 0.9300
C4B C5B 1.375(15)
C4B H4B 0.9300
C5B C6B 1.404(13)
C5B H5B 0.9300
C6B H6B 0.9300
C1C C6C 1.398(10)
C1C C2C 1.401(11)
C2C C3C 1.387(13)
C2C H2C 0.9300
C3C C4C 1.390(13)
C3C H3C 0.9300
C4C C5C 1.422(13)
C4C H4C 0.9300
C5C C6C 1.379(11)
C5C H5C 0.9300
C1D C2D 1.380(13)
C1D C6D 1.396(13)
C2D C3D 1.410(14)
C2D H2D 0.9300
C3D C4D 1.367(18)
C3D H3D 0.9300
C4D C5D 1.347(17)
C4D H4D 0.9300
C5D C6D 1.401(13)
C5D H5D 0.9300
C6D H6D 0.9300
C1E C6E 1.393(12)
C1E C2E 1.394(11)
C2E C3E 1.399(12)
C2E H2E 0.9300
C3E C4E 1.350(14)
C3E H3E 0.9300
C4E C5E 1.390(13)
C4E H4E 0.9300
C5E C6E 1.411(12)
C5E H5E 0.9300
C1F C6F 1.346(12)
C1F C2F 1.402(11)
C2F C3F 1.354(13)
C2F H2F 0.9300
C3F C4F 1.347(15)
C3F H3F 0.9300
C4F C5F 1.373(15)
C4F H4F 0.9300
C5F C6F 1.405(13)
C5F H5F 0.9300
C6F H6F 0.9300
C1G C2G 1.351(13)
C1G C6G 1.396(13)
C2G C3G 1.400(15)
C2G H2G 0.9300
C3G C4G 1.361(18)
C3G H3G 0.9300
C4G C5G 1.362(18)
C4G H4G 0.9300
C5G C6G 1.354(14)
C5G H5G 0.9300
C6G H6G 0.9300
C41 C51 1.525(9)
C41 H41A 0.9700
C41 H41B 0.9700
C51 C61 1.507(9)
C51 H51A 0.9700
C51 H51B 0.9700
C61 C71 1.549(10)
C61 H61A 0.9700
C61 H61B 0.9700
C71 H71A 0.9600
C71 H71B 0.9600
C71 H71C 0.9600
C81 C91 1.523(8)
C81 H81A 0.9700
C81 H81B 0.9700
C91 C101 1.511(8)
C91 H91A 0.9700
C91 H91B 0.9700
C101 C111 1.548(9)
C101 H10A 0.9700
C101 H10B 0.9700
C111 H11A 0.9600
C111 H11B 0.9600
C111 H11C 0.9600
C42 C52 1.556(9)
C42 H42A 0.9700
C42 H42B 0.9700
C52 C62 1.545(10)
C52 H52A 0.9700
C52 H52B 0.9700
C62 C72 1.546(10)
C62 H62A 0.9700
C62 H62B 0.9700
C72 H72A 1.1116
C72 H72B 1.1116
C72 H72C 1.1117
C82 C92 1.504(9)
C82 H82A 0.9700
C82 H82B 0.9700
C92 C102 1.476(9)
C92 H92A 0.9700
C92 H92B 0.9700
C102 C112 1.574(9)
C102 H10C 0.9700
C102 H10D 0.9700
C112 H11D 0.9600
C112 H11E 0.9600
C112 H11F 0.9600
